data_7207989
loop_
_publ_author_name
'Gschwind, Fabienne'
'Fromm, Katharina M.'

_publ_section_title
;
 Effect of increasing ligand length on the structure of silver complexes
;
_journal_issue 11
_journal_name_full CrystEngComm
_journal_page_first 4008
_journal_paper_doi 10.1039/c2ce25110h
_journal_volume 14
_journal_year 2012
_chemical_formula_moiety 'C18 H22 Ag N2 O6, N O3'
_chemical_formula_sum 'C18 H22 Ag N3 O9'
_chemical_formula_weight 532.26
_chemical_name_common 'nictotinic acid monoethylene glycol monomethyl ether silver nitrate'
_chemical_name_systematic ?
_space_group_IT_number 2
_symmetry_cell_setting triclinic
_symmetry_space_group_name_Hall '-P 1'
_symmetry_space_group_name_H-M 'P -1'
_atom_sites_solution_hydrogens geom
_atom_sites_solution_primary direct
_atom_sites_solution_secondary difmap
_audit_creation_method SHELXL-97
_cell_angle_alpha 88.62
_cell_angle_beta 79.86
_cell_angle_gamma 76.96
_cell_formula_units_Z 2
_cell_length_a 7.977
_cell_length_b 8.818
_cell_length_c 15.252
_cell_measurement_reflns_used 4628
_cell_measurement_temperature 200(2)
_cell_measurement_theta_max 27.33
_cell_measurement_theta_min 2.37
_cell_volume 1028.716
_computing_cell_refinement Xred
_computing_data_collection Stoe
_computing_data_reduction Xred
_computing_molecular_graphics Diamond
_computing_publication_material Word
_computing_structure_refinement 'SHELXL-97 (Sheldrick, 2008)'
_computing_structure_solution 'SHELXS-97 (Sheldrick, 1990)'
_diffrn_ambient_temperature 200(2)
_diffrn_detector_area_resol_mean 6.67
_diffrn_measured_fraction_theta_full 0.999
_diffrn_measured_fraction_theta_max 0.995
_diffrn_measurement_device_type 'STOE IPDS 2'
_diffrn_measurement_method 'rotation method'
_diffrn_radiation_monochromator graphite
_diffrn_radiation_source 'fine-focus sealed tube'
_diffrn_radiation_type MoK\a
_diffrn_radiation_wavelength 0.71073
_diffrn_reflns_av_R_equivalents 0.1973
_diffrn_reflns_av_sigmaI/netI 0.1423
_diffrn_reflns_limit_h_max 10
_diffrn_reflns_limit_h_min -10
_diffrn_reflns_limit_k_max 11
_diffrn_reflns_limit_k_min -11
_diffrn_reflns_limit_l_max 19
_diffrn_reflns_limit_l_min -19
_diffrn_reflns_number 17071
_diffrn_reflns_theta_full 25.00
_diffrn_reflns_theta_max 27.33
_diffrn_reflns_theta_min 2.37
_exptl_absorpt_coefficient_mu 1.037
_exptl_absorpt_correction_T_max 0.930
_exptl_absorpt_correction_T_min 0.840
_exptl_absorpt_correction_type multi-scan
_exptl_absorpt_process_details
;
Interpolation using Int.Tab. Vol. C (1992) p. 523,Tab. 6.3.3.3
for values of muR in the range 0-2.5, and Int.Tab. Vol.II (1959)
p.302; Table 5.3.6 B for muR in the range 2.6-10.0.
The interpolation procedure of C.W.Dwiggins Jr (Acta Cryst.(1975)
A31,146-148) is used with some modification.
;
_exptl_crystal_colour colorless
_exptl_crystal_density_diffrn 1.718
_exptl_crystal_density_method 'not measured'
_exptl_crystal_description block
_exptl_crystal_F_000 540
_exptl_crystal_size_max 0.21
_exptl_crystal_size_mid 0.14
_exptl_crystal_size_min 0.07
_refine_diff_density_max 2.830
_refine_diff_density_min -2.158
_refine_diff_density_rms 0.310
_refine_ls_extinction_method none
_refine_ls_goodness_of_fit_ref 1.000
_refine_ls_hydrogen_treatment noref
_refine_ls_matrix_type full
_refine_ls_number_parameters 281
_refine_ls_number_reflns 4633
_refine_ls_number_restraints 0
_refine_ls_restrained_S_all 1.000
_refine_ls_R_factor_all 0.1905
_refine_ls_R_factor_gt 0.1445
_refine_ls_shift/su_max 0.045
_refine_ls_shift/su_mean 0.004
_refine_ls_structure_factor_coef Fsqd
_refine_ls_weighting_details 'calc w=1/[\s^2^(Fo^2^)+(0.1600P)^2^+92.3819P] where P=(Fo^2^+2Fc^2^)/3'
_refine_ls_weighting_scheme calc
_refine_ls_wR_factor_gt 0.3917
_refine_ls_wR_factor_ref 0.4215
_reflns_number_gt 3182
_reflns_number_total 4633
_reflns_threshold_expression >2sigma(I)
_cod_data_source_file c2ce25110h.txt
_cod_data_source_block h:\20x
_cod_original_cell_volume 1028.7
_cod_database_code 7207989

loop_
_symmetry_equiv_pos_as_xyz
'x, y, z'
'-x, -y, -z'

loop_
_atom_site_label
_atom_site_type_symbol
_atom_site_fract_x
_atom_site_fract_y
_atom_site_fract_z
_atom_site_U_iso_or_equiv
_atom_site_adp_type
_atom_site_occupancy
_atom_site_symmetry_multiplicity
_atom_site_calc_flag
_atom_site_refinement_flags
Ag1 Ag 0.7253(2) 0.07378(17) 0.06486(10) 0.0263(4) Uani 1 1 d .
C1 C 0.5670(18) 0.308(2) -0.0639(10) 0.016(3) Uani 1 1 d .
H1 H 0.4805 0.2480 -0.0522 0.019 Uiso 1 1 calc R
C2 C 0.843(2) 0.344(2) -0.0524(12) 0.023(4) Uani 1 1 d .
H2 H 0.9513 0.3051 -0.0329 0.028 Uiso 1 1 calc R
C3 C 0.825(2) 0.478(2) -0.1045(13) 0.029(4) Uani 1 1 d .
H3 H 0.9137 0.5351 -0.1160 0.035 Uiso 1 1 calc R
C4 C 0.671(2) 0.524(2) -0.1385(12) 0.026(4) Uani 1 1 d .
H4 H 0.6559 0.6128 -0.1750 0.031 Uiso 1 1 calc R
C5 C 0.540(2) 0.442(2) -0.1206(11) 0.022(3) Uani 1 1 d .
C6 C 0.369(2) 0.487(2) -0.1499(12) 0.025(4) Uani 1 1 d .
C7 C 0.214(2) 0.654(3) -0.2474(12) 0.030(4) Uani 1 1 d .
H7A H 0.1319 0.7254 -0.2018 0.036 Uiso 1 1 calc R
H7B H 0.1591 0.5685 -0.2590 0.036 Uiso 1 1 calc R
C8 C 0.252(2) 0.740(2) -0.3301(14) 0.029(4) Uani 1 1 d .
H8A H 0.1405 0.7964 -0.3473 0.035 Uiso 1 1 calc R
H8B H 0.3192 0.8170 -0.3200 0.035 Uiso 1 1 calc R
C9 C 0.373(3) 0.717(3) -0.4797(15) 0.041(5) Uani 1 1 d .
H9A H 0.4400 0.6439 -0.5275 0.061 Uiso 1 1 calc R
H9B H 0.4370 0.7968 -0.4723 0.061 Uiso 1 1 calc R
H9C H 0.2591 0.7660 -0.4951 0.061 Uiso 1 1 calc R
C10 C 0.862(2) -0.1179(18) 0.2182(12) 0.021(3) Uani 1 1 d .
H10 H 0.9686 -0.0930 0.1900 0.025 Uiso 1 1 calc R
C11 C 0.566(3) -0.092(2) 0.2276(13) 0.029(4) Uani 1 1 d .
H11 H 0.4627 -0.0497 0.2043 0.035 Uiso 1 1 calc R
C12 C 0.558(3) -0.192(3) 0.3014(15) 0.036(5) Uani 1 1 d .
H12 H 0.4497 -0.2103 0.3311 0.043 Uiso 1 1 calc R
C13 C 0.712(2) -0.261(2) 0.3290(13) 0.029(4) Uani 1 1 d .
H13 H 0.7111 -0.3362 0.3748 0.035 Uiso 1 1 calc R
C14 C 0.865(2) -0.224(2) 0.2915(13) 0.025(4) Uani 1 1 d .
C15 C 1.035(2) -0.288(2) 0.3209(13) 0.027(4) Uani 1 1 d .
C16 C 1.203(3) -0.505(3) 0.3810(17) 0.042(5) Uani 1 1 d .
H16A H 1.3023 -0.4716 0.3428 0.051 Uiso 1 1 calc R
H16B H 1.1984 -0.4716 0.4431 0.051 Uiso 1 1 calc R
C17 C 1.228(3) -0.678(3) 0.3753(16) 0.039(5) Uani 1 1 d .
H17A H 1.1896 -0.7063 0.3210 0.047 Uiso 1 1 calc R
H17B H 1.3538 -0.7276 0.3710 0.047 Uiso 1 1 calc R
C18 C 1.172(3) -0.895(3) 0.457(2) 0.050(6) Uani 1 1 d .
H18A H 1.1069 -0.9290 0.5121 0.076 Uiso 1 1 calc R
H18B H 1.2978 -0.9303 0.4573 0.076 Uiso 1 1 calc R
H18C H 1.1426 -0.9403 0.4056 0.076 Uiso 1 1 calc R
N1 N 0.710(2) 0.2666(16) -0.0282(11) 0.028(3) Uani 1 1 d .
N2 N 0.718(2) -0.0545(15) 0.1895(10) 0.023(3) Uani 1 1 d .
N3 N 0.207(2) 0.1105(17) 0.1103(10) 0.026(3) Uani 1 1 d .
O1 O 0.2430(17) 0.4359(16) -0.1224(9) 0.030(3) Uani 1 1 d .
O2 O 0.3740(16) 0.5929(16) -0.2157(10) 0.030(3) Uani 1 1 d .
O3 O 0.3482(17) 0.6357(15) -0.4000(9) 0.030(3) Uani 1 1 d .
O4 O 1.1498(18) -0.2159(17) 0.3185(12) 0.043(4) Uani 1 1 d .
O5 O 1.0389(17) -0.4342(16) 0.3506(10) 0.031(3) Uani 1 1 d .
O6 O 1.129(2) -0.7351(17) 0.4534(10) 0.039(3) Uani 1 1 d .
O7 O 0.1822(19) 0.1418(16) 0.1921(10) 0.037(3) Uani 1 1 d .
O8 O 0.3653(19) 0.075(2) 0.0657(8) 0.044(4) Uani 1 1 d .
O9 O 0.0630(16) 0.1162(15) 0.0717(7) 0.023(3) Uani 1 1 d .

loop_
_atom_site_aniso_label
_atom_site_aniso_U_11
_atom_site_aniso_U_22
_atom_site_aniso_U_33
_atom_site_aniso_U_23
_atom_site_aniso_U_13
_atom_site_aniso_U_12
Ag1 0.0294(7) 0.0247(7) 0.0238(7) 0.0044(5) -0.0084(5) -0.0021(5)
C1 0.006(6) 0.033(9) 0.009(6) -0.003(6) 0.002(5) -0.007(6)
C2 0.019(8) 0.026(8) 0.029(9) -0.009(7) -0.019(7) -0.001(6)
C3 0.015(8) 0.046(11) 0.028(9) 0.012(8) -0.007(7) -0.009(7)
C4 0.030(9) 0.025(8) 0.024(9) -0.004(7) -0.014(7) -0.002(7)
C5 0.008(7) 0.034(9) 0.022(8) 0.009(7) 0.000(6) -0.002(6)
C6 0.011(7) 0.038(10) 0.024(9) -0.013(7) 0.001(6) -0.002(7)
C7 0.020(8) 0.051(12) 0.018(8) 0.004(8) -0.014(7) 0.004(8)
C8 0.025(9) 0.017(8) 0.045(11) 0.009(7) -0.021(8) 0.005(7)
C9 0.058(14) 0.038(11) 0.034(11) 0.016(9) -0.020(10) -0.020(10)
C10 0.027(8) 0.011(7) 0.024(8) 0.004(6) -0.007(7) 0.000(6)
C11 0.035(10) 0.026(9) 0.028(9) 0.007(7) -0.016(8) -0.002(8)
C12 0.024(9) 0.042(11) 0.045(12) 0.006(9) -0.001(8) -0.021(8)
C13 0.029(9) 0.020(8) 0.030(10) 0.009(7) -0.004(8) 0.008(7)
C14 0.015(8) 0.027(9) 0.032(10) 0.005(7) -0.007(7) -0.002(7)
C15 0.023(9) 0.027(9) 0.030(10) 0.006(7) -0.001(7) -0.003(7)
C16 0.047(13) 0.040(12) 0.044(13) 0.012(10) -0.014(11) -0.017(10)
C17 0.035(11) 0.037(11) 0.045(12) 0.006(9) -0.014(10) -0.002(9)
C18 0.043(13) 0.031(11) 0.077(18) 0.011(11) -0.023(13) 0.000(9)
N1 0.036(9) 0.014(7) 0.037(9) 0.004(6) -0.016(7) -0.007(6)
N2 0.033(8) 0.009(6) 0.025(7) 0.002(5) -0.005(6) -0.001(6)
N3 0.038(9) 0.020(7) 0.026(8) 0.008(6) -0.018(7) -0.010(6)
O1 0.028(7) 0.036(7) 0.026(7) 0.008(5) -0.009(5) -0.005(6)
O2 0.018(6) 0.034(7) 0.042(8) 0.015(6) -0.020(6) 0.000(5)
O3 0.026(7) 0.029(7) 0.031(7) 0.007(5) 0.001(5) -0.005(5)
O4 0.023(7) 0.035(8) 0.078(12) 0.016(8) -0.029(7) -0.008(6)
O5 0.022(6) 0.031(7) 0.040(8) 0.005(6) -0.006(6) -0.008(5)
O6 0.051(9) 0.030(7) 0.033(8) 0.006(6) -0.005(7) -0.011(6)
O7 0.033(7) 0.026(7) 0.047(9) -0.013(6) -0.008(7) 0.005(6)
O8 0.036(8) 0.103(13) 0.006(5) -0.009(7) 0.006(5) -0.051(9)
O9 0.026(6) 0.036(7) 0.011(5) -0.016(5) 0.011(5) -0.023(5)

loop_
_atom_type_symbol
_atom_type_description
_atom_type_scat_dispersion_real
_atom_type_scat_dispersion_imag
_atom_type_scat_source
C C 0.0033 0.0016 'International Tables Vol C Tables 4.2.6.8 and 6.1.1.4'
H H 0.0000 0.0000 'International Tables Vol C Tables 4.2.6.8 and 6.1.1.4'
N N 0.0061 0.0033 'International Tables Vol C Tables 4.2.6.8 and 6.1.1.4'
O O 0.0106 0.0060 'International Tables Vol C Tables 4.2.6.8 and 6.1.1.4'
Ag Ag -0.8971 1.1015 'International Tables Vol C Tables 4.2.6.8 and 6.1.1.4'

loop_
_geom_angle_atom_site_label_1
_geom_angle_atom_site_label_2
_geom_angle_atom_site_label_3
_geom_angle
N1 Ag1 N2 160.9(5)
N1 C1 C5 121.4(15)
N1 C1 H1 119.3
C5 C1 H1 119.3
N1 C2 C3 122.5(15)
N1 C2 H2 118.7
C3 C2 H2 118.7
C4 C3 C2 117.3(17)
C4 C3 H3 121.4
C2 C3 H3 121.4
C5 C4 C3 121.6(18)
C5 C4 H4 119.2
C3 C4 H4 119.2
C4 C5 C1 117.6(15)
C4 C5 C6 125.2(16)
C1 C5 C6 117.0(15)
O1 C6 O2 123.5(16)
O1 C6 C5 126.0(18)
O2 C6 C5 110.5(15)
O2 C7 C8 109.1(16)
O2 C7 H7A 109.9
C8 C7 H7A 109.9
O2 C7 H7B 109.9
C8 C7 H7B 109.9
H7A C7 H7B 108.3
O3 C8 C7 110.6(15)
O3 C8 H8A 109.5
C7 C8 H8A 109.5
O3 C8 H8B 109.5
C7 C8 H8B 109.5
H8A C8 H8B 108.1
O3 C9 H9A 109.5
O3 C9 H9B 109.5
H9A C9 H9B 109.5
O3 C9 H9C 109.5
H9A C9 H9C 109.5
H9B C9 H9C 109.5
N2 C10 C14 121.8(16)
N2 C10 H10 119.1
C14 C10 H10 119.1
N2 C11 C12 121.4(17)
N2 C11 H11 119.3
C12 C11 H11 119.3
C13 C12 C11 118.1(18)
C13 C12 H12 120.9
C11 C12 H12 120.9
C14 C13 C12 120.8(17)
C14 C13 H13 119.6
C12 C13 H13 119.6
C13 C14 C10 117.9(16)
C13 C14 C15 124.0(17)
C10 C14 C15 118.0(16)
O4 C15 O5 126.6(17)
O4 C15 C14 124.0(17)
O5 C15 C14 109.4(16)
C17 C16 O5 107.8(18)
C17 C16 H16A 110.2
O5 C16 H16A 110.2
C17 C16 H16B 110.2
O5 C16 H16B 110.2
H16A C16 H16B 108.5
O6 C17 C16 110.8(19)
O6 C17 H17A 109.5
C16 C17 H17A 109.5
O6 C17 H17B 109.5
C16 C17 H17B 109.5
H17A C17 H17B 108.1
O6 C18 H18A 109.5
O6 C18 H18B 109.5
H18A C18 H18B 109.5
O6 C18 H18C 109.5
H18A C18 H18C 109.5
H18B C18 H18C 109.5
C1 N1 C2 119.2(15)
C1 N1 Ag1 117.8(12)
C2 N1 Ag1 123.0(12)
C10 N2 C11 119.7(15)
C10 N2 Ag1 120.5(12)
C11 N2 Ag1 118.7(12)
O7 N3 O9 117.9(15)
O7 N3 O8 119.4(15)
O9 N3 O8 122.7(14)
C6 O2 C7 116.8(15)
C9 O3 C8 110.1(15)
C15 O5 C16 112.4(15)
C18 O6 C17 111.8(19)

loop_
_geom_bond_atom_site_label_1
_geom_bond_atom_site_label_2
_geom_bond_distance
Ag1 N1 2.184(15)
Ag1 N2 2.187(15)
C1 N1 1.32(2)
C1 C5 1.45(2)
C1 H1 0.9500
C2 N1 1.38(2)
C2 C3 1.40(3)
C2 H2 0.9500
C3 C4 1.39(2)
C3 H3 0.9500
C4 C5 1.38(3)
C4 H4 0.9500
C5 C6 1.47(2)
C6 O1 1.20(2)
C6 O2 1.36(2)
C7 O2 1.430(19)
C7 C8 1.47(3)
C7 H7A 0.9900
C7 H7B 0.9900
C8 O3 1.42(2)
C8 H8A 0.9900
C8 H8B 0.9900
C9 O3 1.40(2)
C9 H9A 0.9800
C9 H9B 0.9800
C9 H9C 0.9800
C10 N2 1.31(2)
C10 C14 1.44(2)
C10 H10 0.9500
C11 N2 1.35(3)
C11 C12 1.42(3)
C11 H11 0.9500
C12 C13 1.37(3)
C12 H12 0.9500
C13 C14 1.36(3)
C13 H13 0.9500
C14 C15 1.49(2)
C15 O4 1.23(2)
C15 O5 1.35(2)
C16 C17 1.50(3)
C16 O5 1.47(3)
C16 H16A 0.9900
C16 H16B 0.9900
C17 O6 1.46(3)
C17 H17A 0.9900
C17 H17B 0.9900
C18 O6 1.38(3)
C18 H18A 0.9800
C18 H18B 0.9800
C18 H18C 0.9800
N3 O7 1.26(2)
N3 O9 1.368(19)
N3 O8 1.30(2)

loop_
_geom_torsion_atom_site_label_1
_geom_torsion_atom_site_label_2
_geom_torsion_atom_site_label_3
_geom_torsion_atom_site_label_4
_geom_torsion
N1 C2 C3 C4 -6(3)
C2 C3 C4 C5 1(3)
C3 C4 C5 C1 1(3)
C3 C4 C5 C6 176.6(17)
N1 C1 C5 C4 2(2)
N1 C1 C5 C6 -174.3(15)
C4 C5 C6 O1 -165.8(19)
C1 C5 C6 O1 10(3)
C4 C5 C6 O2 16(3)
C1 C5 C6 O2 -167.7(15)
O2 C7 C8 O3 68(2)
N2 C11 C12 C13 -5(3)
C11 C12 C13 C14 6(3)
C12 C13 C14 C10 -4(3)
C12 C13 C14 C15 176.7(19)
N2 C10 C14 C13 2(3)
N2 C10 C14 C15 -178.8(16)
C13 C14 C15 O4 -147(2)
C10 C14 C15 O4 33(3)
C13 C14 C15 O5 32(3)
C10 C14 C15 O5 -147.2(17)
O5 C16 C17 O6 -82(2)
C5 C1 N1 C2 -6(2)
C5 C1 N1 Ag1 174.9(12)
C3 C2 N1 C1 8(3)
C3 C2 N1 Ag1 -173.0(14)
N2 Ag1 N1 C1 -101(2)
N2 Ag1 N1 C2 80(2)
C14 C10 N2 C11 -2(3)
C14 C10 N2 Ag1 -169.5(13)
C12 C11 N2 C10 3(3)
C12 C11 N2 Ag1 171.5(15)
N1 Ag1 N2 C10 -101(2)
N1 Ag1 N2 C11 91(2)
O1 C6 O2 C7 6(3)
C5 C6 O2 C7 -176.4(15)
C8 C7 O2 C6 -168.0(16)
C7 C8 O3 C9 176.0(16)
O4 C15 O5 C16 -1(3)
C14 C15 O5 C16 -179.9(17)
C17 C16 O5 C15 -156.4(18)
C16 C17 O6 C18 -169.6(19)
